data_2229374
loop_
_publ_author_name
'Yu, Jaemin'
'Yun, Hoseop'

_publ_section_title
;
 KNb~1.75~V~0.25~PS~10~
;
_journal_coeditor_code FJ2392
_journal_issue 3
_journal_name_full 'Acta Crystallographica Section E'
_journal_page_first i24
_journal_paper_doi 10.1107/S1600536811004430
_journal_volume 67
_journal_year 2011
_chemical_formula_iupac 'K Nb1.75 V0.25 P S10'
_chemical_formula_moiety 'Nb7 P4 S40 V, 4(K)'
_chemical_formula_sum 'K4 Nb7 P4 S40 V'
_chemical_formula_weight 2264.39
_chemical_name_systematic
;
potassium diniobium vanadium phosphorus decasulfide
;
_space_group_IT_number 29
_symmetry_cell_setting orthorhombic
_symmetry_space_group_name_Hall 'P 2c -2ac'
_symmetry_space_group_name_H-M 'P c a 21'
_audit_creation_method 'WinGX routine CIF_UPDATE'
_cell_angle_alpha 90
_cell_angle_beta 90
_cell_angle_gamma 90
_cell_formula_units_Z 1
_cell_length_a 12.9696(3)
_cell_length_b 7.5229(2)
_cell_length_c 13.3248(4)
_cell_measurement_reflns_used 11171
_cell_measurement_temperature 290.0(10)
_cell_measurement_theta_max 27.5
_cell_measurement_theta_min 3.06
_cell_volume 1300.09(6)
_computing_cell_refinement 'RAPID-AUTO (Rigaku, 2006)'
_computing_data_collection 'RAPID-AUTO (Rigaku, 2006)'
_computing_data_reduction 'RAPID-AUTO (Rigaku, 2006)'
_computing_molecular_graphics 'locally modified version of ORTEP (Johnson, 1965)'
_computing_publication_material 'STRUCTURE TIDY (Gelato & Parth\'e, 1987) and WinGX (Farrugia, 1999)'
_computing_structure_refinement 'SHELXL97 (Sheldrick, 2008)'
_computing_structure_solution 'SHELXS97 (Sheldrick, 2008)'
_diffrn_ambient_temperature 290.0(10)
_diffrn_measured_fraction_theta_full 0.999
_diffrn_measured_fraction_theta_max 0.999
_diffrn_measurement_device_type 'Rigaku R-AXIS RAPID'
_diffrn_measurement_method \w
_diffrn_radiation_type MoK\a
_diffrn_radiation_wavelength 0.71073
_diffrn_reflns_av_R_equivalents 0.0283
_diffrn_reflns_limit_h_max 16
_diffrn_reflns_limit_h_min -16
_diffrn_reflns_limit_k_max 9
_diffrn_reflns_limit_k_min -9
_diffrn_reflns_limit_l_max 17
_diffrn_reflns_limit_l_min -17
_diffrn_reflns_number 11855
_diffrn_reflns_theta_full 27.48
_diffrn_reflns_theta_max 27.48
_diffrn_reflns_theta_min 3.06
_diffrn_standards_decay_% 0
_diffrn_standards_interval_count 0
_diffrn_standards_interval_time 0
_diffrn_standards_number 0
_exptl_absorpt_coefficient_mu 3.725
_exptl_absorpt_correction_T_max 1.000
_exptl_absorpt_correction_T_min 0.649
_exptl_absorpt_correction_type multi-scan
_exptl_absorpt_process_details '(ABSCOR; Higashi, 1995)'
_exptl_crystal_colour black
_exptl_crystal_density_diffrn 2.892
_exptl_crystal_density_method 'not measured'
_exptl_crystal_description needle
_exptl_crystal_F_000 1086
_exptl_crystal_size_max 0.36
_exptl_crystal_size_mid 0.06
_exptl_crystal_size_min 0.06
_refine_diff_density_max 0.492
_refine_diff_density_min -0.284
_refine_ls_abs_structure_details 'Flack (1983), <b>1417 Friedel pairs</b>'
_refine_ls_abs_structure_Flack 0.47(4)
_refine_ls_extinction_method none
_refine_ls_goodness_of_fit_ref 1.069
_refine_ls_matrix_type full
_refine_ls_number_parameters 130
_refine_ls_number_reflns 2970
_refine_ls_number_restraints 1
_refine_ls_restrained_S_all 1.068
_refine_ls_R_factor_gt 0.019
_refine_ls_shift/su_max 0.002
_refine_ls_structure_factor_coef Fsqd
_refine_ls_weighting_details 'calc w=1/[\s^2^(Fo^2^)+(0.0125P)^2^+1.1461P] where P=(Fo^2^+2Fc^2^)/3'
_refine_ls_weighting_scheme calc
_refine_ls_wR_factor_ref 0.0424
_reflns_number_gt 2859
_reflns_number_total 2970
_reflns_threshold_expression I>2sigma(I)
_cod_data_source_file fj2392.cif
_cod_data_source_block I
_cod_database_code 2229374
_cod_database_fobs_code 2229374

loop_
_symmetry_equiv_pos_as_xyz
'x, y, z'
'-x, -y, z+1/2'
'-x+1/2, y, z+1/2'
'x+1/2, -y, z'

loop_
_atom_site_type_symbol
_atom_site_label
_atom_site_fract_x
_atom_site_fract_y
_atom_site_fract_z
_atom_site_U_iso_or_equiv
_atom_site_adp_type
_atom_site_calc_flag
_atom_site_refinement_flags
_atom_site_occupancy
_atom_site_disorder_assembly
_atom_site_disorder_group
K K1 0.38307(10) 0.50472(16) 0.30096(10) 0.0642(3) Uani d . 1 . .
Nb Nb1 0.023833(17) 0.05293(3) 0.03457(3) 0.01512(9) Uani d P 0.861(4) . .
V V1 0.023833(17) 0.05293(3) 0.03457(3) 0.01512(9) Uani d P 0.139(4) . .
Nb Nb2 0.313453(17) 0.07166(3) 0.03513(3) 0.01521(10) Uani d P 0.889(4) . .
V V2 0.313453(17) 0.07166(3) 0.03513(3) 0.01521(10) Uani d P 0.111(4) . .
P P1 0.15973(6) 0.40030(12) 0.11232(7) 0.02169(18) Uani d . 1 . .
S S1 0.03047(5) 0.39473(11) 0.02326(8) 0.0258(2) Uani d . 1 . .
S S2 0.05595(7) 0.15141(14) 0.40819(7) 0.0255(2) Uani d . 1 . .
S S3 0.15066(9) 0.58306(14) 0.21803(9) 0.0408(3) Uani d . 1 . .
S S4 0.16690(6) 0.13978(11) 0.16577(6) 0.01913(18) Uani d . 1 . .
S S5 0.29187(5) 0.41184(10) 0.02883(11) 0.03005(19) Uani d . 1 . .
S S6 0.33126(6) 0.05595(12) 0.40601(7) 0.02107(19) Uani d . 1 . .
S S7 0.44830(7) 0.13335(13) 0.16897(6) 0.02327(19) Uani d . 1 . .
S S8 0.60124(7) 0.10543(14) 0.39868(7) 0.0257(2) Uani d . 1 . .
S S9 0.60983(7) 0.11862(12) 0.66562(6) 0.02271(19) Uani d . 1 . .
S S10 0.67360(6) 0.15938(11) 0.00015(6) 0.02081(17) Uani d . 1 . .

loop_
_atom_site_aniso_label
_atom_site_aniso_U_11
_atom_site_aniso_U_22
_atom_site_aniso_U_33
_atom_site_aniso_U_12
_atom_site_aniso_U_13
_atom_site_aniso_U_23
K1 0.0831(8) 0.0470(6) 0.0625(8) 0.0035(6) -0.0317(7) 0.0031(5)
Nb1 0.01049(12) 0.01887(15) 0.01601(14) -0.00123(9) -0.00013(16) 0.00103(15)
V1 0.01049(12) 0.01887(15) 0.01601(14) -0.00123(9) -0.00013(16) 0.00103(15)
Nb2 0.01068(13) 0.01820(15) 0.01675(14) 0.00116(9) 0.00020(16) -0.00022(15)
V2 0.01068(13) 0.01820(15) 0.01675(14) 0.00116(9) 0.00020(16) -0.00022(15)
P1 0.0173(4) 0.0182(4) 0.0296(5) 0.0017(3) -0.0002(3) -0.0028(4)
S1 0.0170(3) 0.0225(4) 0.0380(5) 0.0025(3) -0.0034(4) 0.0057(4)
S2 0.0177(4) 0.0362(5) 0.0225(4) -0.0038(4) -0.0021(4) 0.0077(4)
S3 0.0463(6) 0.0299(5) 0.0462(6) 0.0077(5) -0.0039(5) -0.0184(5)
S4 0.0164(4) 0.0221(4) 0.0188(4) 0.0005(3) 0.0004(3) -0.0008(4)
S5 0.0178(3) 0.0214(4) 0.0510(5) -0.0009(3) 0.0070(5) 0.0067(5)
S6 0.0153(4) 0.0292(5) 0.0187(4) -0.0010(3) 0.0004(3) 0.0031(3)
S7 0.0203(4) 0.0279(5) 0.0216(4) 0.0006(4) -0.0003(4) -0.0050(4)
S8 0.0178(4) 0.0374(5) 0.0219(4) 0.0055(4) 0.0024(3) 0.0087(4)
S9 0.0200(4) 0.0274(5) 0.0208(4) 0.0013(4) -0.0012(3) -0.0034(4)
S10 0.0187(4) 0.0185(4) 0.0252(4) 0.0001(3) -0.0012(3) 0.0014(3)

loop_
_atom_type_symbol
_atom_type_description
_atom_type_scat_dispersion_real
_atom_type_scat_dispersion_imag
_atom_type_scat_source
K K 0.2009 0.2494 'International Tables Vol C Tables 4.2.6.8 and 6.1.1.4'
Nb Nb -2.0727 0.6215 'International Tables Vol C Tables 4.2.6.8 and 6.1.1.4'
V V 0.3005 0.5294 'International Tables Vol C Tables 4.2.6.8 and 6.1.1.4'
P P 0.1023 0.0942 'International Tables Vol C Tables 4.2.6.8 and 6.1.1.4'
S S 0.1246 0.1234 'International Tables Vol C Tables 4.2.6.8 and 6.1.1.4'

loop_
_geom_angle_atom_site_label_1
_geom_angle_atom_site_label_2
_geom_angle_atom_site_label_3
_geom_angle_site_symmetry_1
_geom_angle_site_symmetry_3
_geom_angle
_geom_angle_publ_flag
S8 Nb1 S7 3_554 4_455 111.22(3) n
S8 Nb1 S2 3_554 2_554 48.07(4) n
S7 Nb1 S2 4_455 2_554 88.59(3) n
S8 Nb1 S9 3_554 3_554 91.43(3) n
S7 Nb1 S9 4_455 3_554 48.31(3) n
S2 Nb1 S9 2_554 3_554 107.66(3) n
S8 Nb1 S6 3_554 3_554 89.43(3) n
S7 Nb1 S6 4_455 3_554 141.69(3) n
S2 Nb1 S6 2_554 3_554 81.83(3) n
S9 Nb1 S6 3_554 3_554 167.80(3) n
S8 Nb1 S10 3_554 4_455 117.95(3) n
S7 Nb1 S10 4_455 4_455 94.40(3) n
S2 Nb1 S10 2_554 4_455 79.03(3) n
S9 Nb1 S10 3_554 4_455 140.60(3) n
S6 Nb1 S10 3_554 4_455 47.40(3) n
S8 Nb1 S1 3_554 . 79.57(3) n
S7 Nb1 S1 4_455 . 128.33(3) n
S2 Nb1 S1 2_554 . 125.94(3) n
S9 Nb1 S1 3_554 . 82.37(3) n
S6 Nb1 S1 3_554 . 85.81(3) n
S10 Nb1 S1 4_455 . 125.98(3) n
S8 Nb1 S4 3_554 . 155.91(3) n
S7 Nb1 S4 4_455 . 86.50(3) n
S2 Nb1 S4 2_554 . 152.94(3) n
S9 Nb1 S4 3_554 . 88.62(3) n
S6 Nb1 S4 3_554 . 85.65(3) n
S10 Nb1 S4 4_455 . 74.84(3) n
S1 Nb1 S4 . . 76.56(3) n
S8 Nb1 Nb2 3_554 4_455 55.33(2) n
S7 Nb1 Nb2 4_455 4_455 55.95(2) n
S2 Nb1 Nb2 2_554 4_455 53.95(2) n
S9 Nb1 Nb2 3_554 4_455 53.76(2) n
S6 Nb1 Nb2 3_554 4_455 134.72(2) n
S10 Nb1 Nb2 4_455 4_455 121.07(2) n
S1 Nb1 Nb2 . 4_455 110.848(18) n
S4 Nb1 Nb2 . 4_455 138.22(2) n
S8 Nb1 V2 3_554 4_455 55.33(2) n
S7 Nb1 V2 4_455 4_455 55.95(2) n
S2 Nb1 V2 2_554 4_455 53.95(2) n
S9 Nb1 V2 3_554 4_455 53.76(2) n
S6 Nb1 V2 3_554 4_455 134.72(2) n
S10 Nb1 V2 4_455 4_455 121.07(2) n
S1 Nb1 V2 . 4_455 110.848(18) n
S4 Nb1 V2 . 4_455 138.22(2) n
Nb2 Nb1 V2 4_455 4_455 0.000(18) n
S9 Nb2 S2 2_654 3_554 110.37(3) n
S9 Nb2 S8 2_654 2_654 91.42(3) n
S2 Nb2 S8 3_554 2_654 47.95(4) n
S9 Nb2 S7 2_654 . 48.11(3) n
S2 Nb2 S7 3_554 . 87.95(3) n
S8 Nb2 S7 2_654 . 107.57(3) n
S9 Nb2 S6 2_654 3_554 138.35(3) n
S2 Nb2 S6 3_554 3_554 93.10(3) n
S8 Nb2 S6 2_654 3_554 79.11(3) n
S7 Nb2 S6 . 3_554 171.57(3) n
S9 Nb2 S10 2_654 4_455 91.16(3) n
S2 Nb2 S10 3_554 4_455 121.84(3) n
S8 Nb2 S10 2_654 4_455 79.62(3) n
S7 Nb2 S10 . 4_455 137.82(3) n
S6 Nb2 S10 3_554 4_455 47.36(3) n
S9 Nb2 S5 2_654 . 130.13(4) n
S2 Nb2 S5 3_554 . 79.09(3) n
S8 Nb2 S5 2_654 . 123.47(4) n
S7 Nb2 S5 . . 85.19(3) n
S6 Nb2 S5 3_554 . 86.79(3) n
S10 Nb2 S5 4_455 . 126.35(3) n
S9 Nb2 S4 2_654 . 86.44(3) n
S2 Nb2 S4 3_554 . 154.57(3) n
S8 Nb2 S4 2_654 . 154.40(3) n
S7 Nb2 S4 . . 89.85(3) n
S6 Nb2 S4 3_554 . 85.62(3) n
S10 Nb2 S4 4_455 . 74.93(3) n
S5 Nb2 S4 . . 75.48(3) n
S9 Nb2 V1 2_654 4 55.30(2) n
S2 Nb2 V1 3_554 4 55.11(2) n
S8 Nb2 V1 2_654 4 53.78(2) n
S7 Nb2 V1 . 4 53.85(2) n
S6 Nb2 V1 3_554 4 132.81(2) n
S10 Nb2 V1 4_455 4 116.74(2) n
S5 Nb2 V1 . 4 115.182(19) n
S4 Nb2 V1 . 4 138.52(2) n
S9 Nb2 Nb1 2_654 4 55.30(2) n
S2 Nb2 Nb1 3_554 4 55.11(2) n
S8 Nb2 Nb1 2_654 4 53.78(2) n
S7 Nb2 Nb1 . 4 53.85(2) n
S6 Nb2 Nb1 3_554 4 132.81(2) n
S10 Nb2 Nb1 4_455 4 116.74(2) n
S5 Nb2 Nb1 . 4 115.182(19) n
S4 Nb2 Nb1 . 4 138.52(2) n
V1 Nb2 Nb1 4 4 0.000(17) n
S3 P1 S5 . . 114.14(6) n
S3 P1 S1 . . 112.22(6) n
S5 P1 S1 . . 111.74(7) n
S3 P1 S4 . . 114.43(6) n
S5 P1 S4 . . 100.84(5) n
S1 P1 S4 . . 102.37(5) n

loop_
_geom_bond_atom_site_label_1
_geom_bond_atom_site_label_2
_geom_bond_site_symmetry_2
_geom_bond_distance
_geom_bond_publ_flag
Nb1 S8 3_554 2.4631(10) n
Nb1 S7 4_455 2.4760(9) n
Nb1 S2 2_554 2.5039(10) n
Nb1 S9 3_554 2.5098(9) n
Nb1 S6 3_554 2.5431(9) n
Nb1 S10 4_455 2.5562(8) n
Nb1 S1 . 2.5772(9) n
Nb1 S4 . 2.6319(8) n
Nb1 Nb2 4_455 2.8851(3) n
Nb1 V2 4_455 2.8851(3) n
Nb2 S9 2_654 2.4622(9) n
Nb2 S2 3_554 2.4678(9) n
Nb2 S8 2_654 2.5110(10) n
Nb2 S7 . 2.5406(9) n
Nb2 S6 3_554 2.5490(9) n
Nb2 S10 4_455 2.5551(8) n
Nb2 S5 . 2.5758(8) n
Nb2 S4 . 2.6279(8) n
Nb2 V1 4 2.8851(3) n
Nb2 Nb1 4 2.8851(3) n
P1 S3 . 1.9718(13) n
P1 S5 . 2.0451(13) n
P1 S1 . 2.0544(13) n
P1 S4 . 2.0874(13) n
S2 S8 4_455 2.0235(15) n
S6 S10 2_655 2.0498(12) n
S7 S9 2_654 2.0405(14) n
